data_1520979
loop_
_publ_author_name
'Erragh, F.'
'Abraham, F.'
'Boukhari, A.'
'Elouadi, B.'

_publ_section_title
;
 Study of the crystal structures of sodium magnesium and sodium nickel
 diphosphates
;
_journal_name_full 'Journal of Solid State Chemistry'
_journal_page_first 323
_journal_page_last 331
_journal_volume 152
_journal_year 2000
_chemical_formula_sum 'Na3.64 Ni2.18 O14 P4'
_chemical_name_systematic 'Na3.64 Ni2.18 (P2 O7)2'
_space_group_IT_number 2
_symmetry_space_group_name_Hall '-P 1'
_symmetry_space_group_name_H-M 'P -1'
_cell_angle_alpha 112.46
_cell_angle_beta 99.92
_cell_angle_gamma 107.54
_cell_formula_units_Z 2
_cell_length_a 10.889
_cell_length_b 9.705
_cell_length_c 6.358
_cell_volume 559.686
_citation_journal_id_ASTM JSSCBI
_cod_data_source_file Erragh_JSSCBI_2000_1888.cif
_cod_data_source_block Na3.64Ni2.18O14P4
_cod_original_cell_volume 559.6861
_cod_database_code 1520979

loop_
_symmetry_equiv_pos_as_xyz
x,y,z
-x,-y,-z

loop_
_atom_site_label
_atom_site_type_symbol
_atom_site_fract_x
_atom_site_fract_y
_atom_site_fract_z
_atom_site_occupancy
_atom_site_U_iso_or_equiv
O4 O-2 0.1645 0.7231 0.1127 1 0.0
O6 O-2 0.199 0.0128 0.2261 1 0.0
P4 P+5 0.96376 0.27235 0.48185 1 0.0
Ni1 Ni+2 0.21976 0.61028 0.83379 1 0.0
Na3 Na+1 0.8929 0.5441 0.8311 1 0.0
O8 O-2 0.039 0.4269 0.7159 1 0.0
Na4 Na+1 0 0 0 0.26 0.0
Ni2 Ni+2 0.26356 0.2641 0.40259 1 0.0
O7 O-2 0.6946 0.7376 0.2758 1 0.0
P3 P+5 0.21379 0.89342 0.31767 1 0.0
Ni3 Ni+2 0.5209 0.2109 0.684 0.18 0.0
Na6 Na+1 0.9705 0.9543 0.0878 0.29 0.0
P1 P+5 0.45391 0.65644 0.73107 1 0.0
O11 O-2 0.5414 0.7231 0.605 1 0.0
O12 O-2 0.3139 0.5182 0.5716 1 0.0
Na5 Na+1 0.952 0.9413 0.2487 0.4 0.0
P2 P+5 0.68389 0.63869 0.01975 1 0.0
O1 O-2 0.7014 0.4813 0.9634 1 0.0
Na2 Na+1 0.6623 0.0175 0.0976 1 0.0
O5 O-2 0.5305 0.577 0.8545 1 0.0
O14 O-2 0.3494 0.9511 0.4997 1 0.0
O9 O-2 0.839 0.2723 0.3367 1 0.0
O2 O-2 0.4319 0.7879 0.9309 1 0.0
O3 O-2 0.7759 0.7439 0.9342 1 0.0
Na1 Na+1 0.5209 0.2109 0.684 0.82 0.0
O10 O-2 0.0556 0.2246 0.3416 1 0.0
O13 O-2 0.902 0.1245 0.5466 1 0.0
